data_1545330
loop_
_publ_author_name
'Wu, Xiaowei'
'Wang, Bao'
'Zhou, Yu'
'Liu, Hong'

_publ_section_title
;
 Propargyl Alcohols as One-Carbon Synthons: Redox-Neutral
 Rhodium(III)-Catalyzed C-H Bond Activation for the Synthesis of
 Isoindolinones Bearing a Quaternary Carbon.
;
_journal_issue 6
_journal_name_full 'Organic letters'
_journal_page_first 1294
_journal_page_last 1297
_journal_paper_doi 10.1021/acs.orglett.7b00089
_journal_volume 19
_journal_year 2017
_chemical_formula_moiety 'C17 H14 I N O2, C H Cl3'
_chemical_formula_sum 'C18 H15 Cl3 I N O2'
_chemical_formula_weight 510.56
_space_group_crystal_system monoclinic
_space_group_IT_number 15
_space_group_name_Hall '-C 2yc'
_space_group_name_H-M_alt 'C 1 2/c 1'
_symmetry_space_group_name_Hall '-C 2yc'
_symmetry_space_group_name_H-M 'C 1 2/c 1'
_atom_sites_solution_hydrogens geom
_audit_creation_date 2016-08-30
_audit_creation_method
;
Olex2 1.2-beta
(compiled 2016.08.25 svn.r3337 for OlexSys, GUI svn.r5221)
;
_cell_angle_alpha 90
_cell_angle_beta 105.901(2)
_cell_angle_gamma 90
_cell_formula_units_Z 8
_cell_length_a 17.0239(5)
_cell_length_b 9.3470(3)
_cell_length_c 25.5660(6)
_cell_measurement_reflns_used 4940
_cell_measurement_temperature 170
_cell_measurement_theta_max 27.53
_cell_measurement_theta_min 2.49
_cell_volume 3912.5(2)
_computing_cell_refinement 'SAINT v8.37A (Bruker, 2015)'
_computing_data_reduction 'SAINT v8.37A (Bruker, 2015)'
_computing_molecular_graphics 'Olex2 (Dolomanov et al., 2009)'
_computing_publication_material 'Olex2 (Dolomanov et al., 2009)'
_computing_structure_refinement 'ShelXL (Sheldrick, 2015)'
_diffrn_ambient_temperature 170.0
_diffrn_measured_fraction_theta_full 1.000
_diffrn_measured_fraction_theta_max 0.996
_diffrn_measurement_device_type 'Bruker APEX-II CCD'
_diffrn_measurement_method '\f and \w scans'
_diffrn_radiation_monochromator graphite
_diffrn_radiation_type MoK\a
_diffrn_radiation_wavelength 0.71073
_diffrn_reflns_av_unetI/netI 0.0177
_diffrn_reflns_Laue_measured_fraction_full 1.000
_diffrn_reflns_Laue_measured_fraction_max 0.996
_diffrn_reflns_number 4516
_diffrn_reflns_point_group_measured_fraction_full 1.000
_diffrn_reflns_point_group_measured_fraction_max 0.996
_diffrn_reflns_theta_full 25.242
_diffrn_reflns_theta_max 27.563
_diffrn_reflns_theta_min 1.656
_diffrn_standards_number 0
_exptl_absorpt_coefficient_mu 2.058
_exptl_absorpt_correction_T_max 0.745557
_exptl_absorpt_correction_T_min 0.471338
_exptl_absorpt_correction_type multi-scan
_exptl_absorpt_process_details
;
 TWINABS-2012/1 (Bruker,2012) was used for absorption correction.
 
For component 1:
 wR2(int) was 0.0969 before and 0.0450 after correction.
 The Ratio of minimum to maximum transmission not present.
 The \l/2 correction factor is Not present
 
For component 2:
 wR2(int) was 0.1285 before and 0.0487 after correction.
 The Ratio of minimum to maximum transmission is 0.63.
 The \l/2 correction factor is Not present

Final HKLF 4 output contains 52459 reflections, Rint = 0.0497
 (31164 with I > 3sig(I), Rint = 0.0451)
;
_exptl_crystal_colour colourless
_exptl_crystal_colour_primary colourless
_exptl_crystal_density_diffrn 1.734
_exptl_crystal_description block
_exptl_crystal_F_000 2000
_exptl_crystal_size_max 0.25
_exptl_crystal_size_mid 0.18
_exptl_crystal_size_min 0.12
_refine_diff_density_max 0.639
_refine_diff_density_min -0.692
_refine_diff_density_rms 0.157
_refine_ls_extinction_method none
_refine_ls_goodness_of_fit_ref 1.123
_refine_ls_hydrogen_treatment constr
_refine_ls_matrix_type full
_refine_ls_number_parameters 227
_refine_ls_number_reflns 4516
_refine_ls_number_restraints 0
_refine_ls_restrained_S_all 1.123
_refine_ls_R_factor_all 0.0350
_refine_ls_R_factor_gt 0.0300
_refine_ls_shift/su_max 0.001
_refine_ls_shift/su_mean 0.000
_refine_ls_structure_factor_coef Fsqd
_refine_ls_weighting_details 'w=1/[\s^2^(Fo^2^)+(0.0700P)^2^+6.6910P] where P=(Fo^2^+2Fc^2^)/3'
_refine_ls_weighting_scheme calc
_refine_ls_wR_factor_gt 0.1093
_refine_ls_wR_factor_ref 0.1124
_reflns_Friedel_coverage 0.000
_reflns_number_gt 4039
_reflns_number_total 4516
_reflns_threshold_expression 'I > 2\s(I)'
_cod_data_source_file ol7b00089_si_002.cif
_cod_data_source_block mm
_cod_depositor_comments 'Adding full bibliography for 1545330.cif.'
_cod_database_code 1545330
_shelx_space_group_comment
;
The symmetry employed for this shelxl refinement is uniquely defined
by the following loop, which should always be used as a source of
symmetry information in preference to the above space-group names.
They are only intended as comments.
;
_olex2_refinement_description
;
1. Fixed Uiso
 At 1.2 times of:
  All C(H) groups, All C(H,H) groups, All N(H) groups
 At 1.5 times of:
  All C(H,H,H) groups
2.a Ternary CH refined with riding coordinates:
 C18(H18)
2.b Secondary CH2 refined with riding coordinates:
 C8(H8A,H8B)
2.c Aromatic/amide H refined with riding coordinates:
 N1(H1), C2(H2), C3(H3), C15(H15), C12(H12), C13(H13), C5(H5), C14(H14), C6(H6)
2.d Idealised Me refined as rotating group:
 C9(H9A,H9B,H9C)
;
_shelx_shelxl_version_number 2014/7
_olex2_submission_special_instructions 'No special instructions were received'

loop_
_space_group_symop_operation_xyz
'x, y, z'
'-x, y, -z+1/2'
'x+1/2, y+1/2, z'
'-x+1/2, y+1/2, -z+1/2'
'-x, -y, -z'
'x, -y, z-1/2'
'-x+1/2, -y+1/2, -z'
'x+1/2, -y+1/2, z-1/2'

loop_
_atom_site_label
_atom_site_type_symbol
_atom_site_fract_x
_atom_site_fract_y
_atom_site_fract_z
_atom_site_U_iso_or_equiv
_atom_site_adp_type
_atom_site_occupancy
_atom_site_site_symmetry_order
_atom_site_calc_flag
_atom_site_refinement_flags_posn
I1 I 0.66638(2) -0.11703(2) 0.55023(2) 0.03047(10) Uani 1 1 d .
Cl3 Cl 0.41474(7) 0.60147(13) 0.07616(5) 0.0508(3) Uani 1 1 d .
Cl2 Cl 0.54666(7) 0.67053(14) 0.02904(5) 0.0528(3) Uani 1 1 d .
Cl1 Cl 0.56931(9) 0.70316(14) 0.14377(5) 0.0715(4) Uani 1 1 d .
O1 O 0.55313(12) 0.3016(3) 0.31307(9) 0.0275(5) Uani 1 1 d .
O2 O 0.62052(13) 0.3123(2) 0.13653(8) 0.0260(5) Uani 1 1 d .
N1 N 0.62307(15) 0.3669(2) 0.22498(10) 0.0175(5) Uani 1 1 d .
H1 H 0.5728 0.3406 0.2231 0.021 Uiso 1 1 calc R
C11 C 0.75471(17) 0.4470(3) 0.25647(11) 0.0176(5) Uani 1 1 d .
C7 C 0.62262(17) 0.2766(3) 0.34105(11) 0.0184(5) Uani 1 1 d .
C16 C 0.74114(17) 0.4042(3) 0.20288(12) 0.0171(5) Uani 1 1 d .
C8 C 0.69591(17) 0.3214(3) 0.32275(11) 0.0193(6) Uani 1 1 d .
H8A H 0.7213 0.2346 0.3123 0.023 Uiso 1 1 calc R
H8B H 0.7363 0.3654 0.3540 0.023 Uiso 1 1 calc R
C17 C 0.65528(18) 0.3548(3) 0.18262(12) 0.0185(5) Uani 1 1 d .
C4 C 0.63631(18) 0.1929(3) 0.39240(11) 0.0201(6) Uani 1 1 d .
C10 C 0.67850(17) 0.4277(3) 0.27465(11) 0.0174(5) Uani 1 1 d .
C2 C 0.72383(19) 0.0703(4) 0.46994(12) 0.0256(6) Uani 1 1 d .
H2 H 0.7770 0.0476 0.4919 0.031 Uiso 1 1 calc R
C3 C 0.71336(18) 0.1570(4) 0.42433(13) 0.0244(6) Uani 1 1 d .
H3 H 0.7600 0.1923 0.4149 0.029 Uiso 1 1 calc R
C15 C 0.8025(2) 0.4065(3) 0.17617(14) 0.0237(6) Uani 1 1 d .
H15 H 0.7923 0.3767 0.1394 0.028 Uiso 1 1 calc R
C12 C 0.83107(18) 0.4977(3) 0.28550(13) 0.0242(6) Uani 1 1 d .
H12 H 0.8409 0.5291 0.3221 0.029 Uiso 1 1 calc R
C13 C 0.89283(19) 0.5010(3) 0.25915(14) 0.0287(7) Uani 1 1 d .
H13 H 0.9453 0.5358 0.2781 0.034 Uiso 1 1 calc R
C1 C 0.65543(19) 0.0176(3) 0.48273(11) 0.0227(6) Uani 1 1 d .
C5 C 0.56770(19) 0.1416(4) 0.40683(13) 0.0245(6) Uani 1 1 d .
H5 H 0.5145 0.1677 0.3858 0.029 Uiso 1 1 calc R
C9 C 0.6458(2) 0.5691(3) 0.28949(12) 0.0252(6) Uani 1 1 d .
H9A H 0.6386 0.6362 0.2591 0.038 Uiso 1 1 calc GR
H9B H 0.6846 0.6090 0.3218 0.038 Uiso 1 1 calc GR
H9C H 0.5931 0.5530 0.2971 0.038 Uiso 1 1 calc GR
C14 C 0.87904(19) 0.4542(3) 0.20561(14) 0.0284(7) Uani 1 1 d .
H14 H 0.9227 0.4549 0.1891 0.034 Uiso 1 1 calc R
C6 C 0.5772(2) 0.0531(4) 0.45155(13) 0.0286(7) Uani 1 1 d .
H6 H 0.5307 0.0168 0.4609 0.034 Uiso 1 1 calc R
C18 C 0.5213(3) 0.6003(4) 0.08647(16) 0.0411(9) Uani 1 1 d .
H18 H 0.5415 0.4995 0.0925 0.049 Uiso 1 1 calc R

loop_
_atom_site_aniso_label
_atom_site_aniso_U_11
_atom_site_aniso_U_22
_atom_site_aniso_U_33
_atom_site_aniso_U_23
_atom_site_aniso_U_13
_atom_site_aniso_U_12
I1 0.03673(15) 0.03599(16) 0.01675(14) 0.00852(7) 0.00405(9) -0.00212(8)
Cl3 0.0470(6) 0.0677(7) 0.0377(5) 0.0044(4) 0.0115(4) -0.0094(5)
Cl2 0.0428(6) 0.0641(7) 0.0526(6) 0.0080(5) 0.0150(5) -0.0039(5)
Cl1 0.0886(10) 0.0591(7) 0.0420(6) -0.0036(5) -0.0238(6) -0.0133(7)
O1 0.0179(10) 0.0409(14) 0.0226(11) 0.0104(9) 0.0040(8) 0.0042(9)
O2 0.0284(11) 0.0310(12) 0.0177(10) -0.0064(9) 0.0048(8) -0.0018(9)
N1 0.0168(11) 0.0192(12) 0.0158(12) -0.0013(8) 0.0034(9) -0.0041(9)
C11 0.0166(12) 0.0143(13) 0.0209(13) 0.0044(10) 0.0036(10) 0.0010(10)
C7 0.0205(13) 0.0178(14) 0.0170(13) -0.0007(10) 0.0053(10) -0.0009(10)
C16 0.0176(13) 0.0120(12) 0.0217(14) 0.0037(10) 0.0053(11) -0.0008(10)
C8 0.0178(13) 0.0220(14) 0.0165(13) 0.0025(11) 0.0018(10) -0.0019(11)
C17 0.0223(14) 0.0147(13) 0.0181(13) -0.0001(10) 0.0045(11) -0.0018(10)
C4 0.0245(14) 0.0218(14) 0.0136(12) 0.0006(10) 0.0044(10) 0.0028(11)
C10 0.0194(13) 0.0170(13) 0.0140(12) 0.0000(10) 0.0015(10) -0.0030(10)
C2 0.0202(14) 0.0323(17) 0.0209(15) 0.0079(12) -0.0001(11) -0.0020(12)
C3 0.0203(14) 0.0307(16) 0.0216(14) 0.0060(12) 0.0046(11) -0.0038(12)
C15 0.0273(15) 0.0194(14) 0.0281(16) 0.0048(11) 0.0137(13) 0.0029(12)
C12 0.0224(14) 0.0230(15) 0.0240(14) 0.0039(11) 0.0007(11) -0.0049(11)
C13 0.0192(14) 0.0238(16) 0.0402(18) 0.0090(13) 0.0031(12) -0.0043(12)
C1 0.0273(15) 0.0257(15) 0.0149(13) 0.0040(11) 0.0056(11) -0.0009(12)
C5 0.0207(14) 0.0338(17) 0.0182(14) 0.0036(12) 0.0043(11) 0.0031(12)
C9 0.0352(17) 0.0192(14) 0.0213(14) 0.0001(11) 0.0082(12) 0.0031(13)
C14 0.0230(15) 0.0239(16) 0.0413(18) 0.0125(13) 0.0139(13) 0.0013(12)
C6 0.0266(15) 0.0403(19) 0.0213(15) 0.0078(13) 0.0105(12) 0.0005(14)
C18 0.047(2) 0.034(2) 0.033(2) 0.0039(15) -0.0057(17) -0.0047(16)

loop_
_atom_type_symbol
_atom_type_description
_atom_type_scat_dispersion_real
_atom_type_scat_dispersion_imag
_atom_type_scat_source
C C 0.0033 0.0016 'International Tables Vol C Tables 4.2.6.8 and 6.1.1.4'
H H 0.0000 0.0000 'International Tables Vol C Tables 4.2.6.8 and 6.1.1.4'
Cl Cl 0.1484 0.1585 'International Tables Vol C Tables 4.2.6.8 and 6.1.1.4'
I I -0.4742 1.8119 'International Tables Vol C Tables 4.2.6.8 and 6.1.1.4'
N N 0.0061 0.0033 'International Tables Vol C Tables 4.2.6.8 and 6.1.1.4'
O O 0.0106 0.0060 'International Tables Vol C Tables 4.2.6.8 and 6.1.1.4'

loop_
_geom_angle_atom_site_label_1
_geom_angle_atom_site_label_2
_geom_angle_atom_site_label_3
_geom_angle
C17 N1 H1 122.6
C17 N1 C10 114.9(2)
C10 N1 H1 122.6
C16 C11 C10 110.3(2)
C16 C11 C12 120.3(3)
C12 C11 C10 129.4(3)
O1 C7 C8 121.0(2)
O1 C7 C4 120.5(3)
C4 C7 C8 118.4(2)
C11 C16 C17 108.5(2)
C11 C16 C15 122.4(3)
C15 C16 C17 129.2(3)
C7 C8 H8A 108.4
C7 C8 H8B 108.4
C7 C8 C10 115.6(2)
H8A C8 H8B 107.5
C10 C8 H8A 108.4
C10 C8 H8B 108.4
O2 C17 N1 127.1(3)
O2 C17 C16 127.1(3)
N1 C17 C16 105.8(2)
C3 C4 C7 122.8(3)
C3 C4 C5 119.0(3)
C5 C4 C7 118.1(3)
N1 C10 C11 100.5(2)
N1 C10 C8 112.1(2)
N1 C10 C9 111.0(2)
C11 C10 C8 109.2(2)
C11 C10 C9 112.2(2)
C9 C10 C8 111.3(2)
C3 C2 H2 120.6
C1 C2 H2 120.6
C1 C2 C3 118.9(3)
C4 C3 C2 121.3(3)
C4 C3 H3 119.4
C2 C3 H3 119.4
C16 C15 H15 121.4
C14 C15 C16 117.2(3)
C14 C15 H15 121.4
C11 C12 H12 121.1
C11 C12 C13 117.9(3)
C13 C12 H12 121.1
C12 C13 H13 119.3
C14 C13 C12 121.4(3)
C14 C13 H13 119.3
C2 C1 I1 121.1(2)
C2 C1 C6 121.0(3)
C6 C1 I1 117.9(2)
C4 C5 H5 119.9
C6 C5 C4 120.3(3)
C6 C5 H5 119.9
C10 C9 H9A 109.5
C10 C9 H9B 109.5
C10 C9 H9C 109.5
H9A C9 H9B 109.5
H9A C9 H9C 109.5
H9B C9 H9C 109.5
C15 C14 C13 120.9(3)
C15 C14 H14 119.5
C13 C14 H14 119.5
C1 C6 H6 120.2
C5 C6 C1 119.5(3)
C5 C6 H6 120.2
Cl3 C18 Cl2 110.5(2)
Cl3 C18 H18 109.0
Cl2 C18 H18 109.0
Cl1 C18 Cl3 110.3(3)
Cl1 C18 Cl2 109.1(2)
Cl1 C18 H18 109.0

loop_
_geom_bond_atom_site_label_1
_geom_bond_atom_site_label_2
_geom_bond_distance
I1 C1 2.102(3)
Cl3 C18 1.760(5)
Cl2 C18 1.766(5)
Cl1 C18 1.756(4)
O1 C7 1.226(3)
O2 C17 1.231(4)
N1 H1 0.8800
N1 C17 1.346(4)
N1 C10 1.473(3)
C11 C16 1.385(4)
C11 C10 1.504(4)
C11 C12 1.392(4)
C7 C8 1.507(4)
C7 C4 1.490(4)
C16 C17 1.484(4)
C16 C15 1.396(4)
C8 H8A 0.9900
C8 H8B 0.9900
C8 C10 1.545(4)
C4 C3 1.383(4)
C4 C5 1.402(4)
C10 C9 1.522(4)
C2 H2 0.9500
C2 C3 1.391(4)
C2 C1 1.384(4)
C3 H3 0.9500
C15 H15 0.9500
C15 C14 1.387(5)
C12 H12 0.9500
C12 C13 1.396(5)
C13 H13 0.9500
C13 C14 1.394(5)
C1 C6 1.392(4)
C5 H5 0.9500
C5 C6 1.384(4)
C9 H9A 0.9800
C9 H9B 0.9800
C9 H9C 0.9800
C14 H14 0.9500
C6 H6 0.9500
C18 H18 1.0000

loop_
_geom_torsion_atom_site_label_1
_geom_torsion_atom_site_label_2
_geom_torsion_atom_site_label_3
_geom_torsion_atom_site_label_4
_geom_torsion
I1 C1 C6 C5 179.9(3)
O1 C7 C8 C10 13.2(4)
O1 C7 C4 C3 177.4(3)
O1 C7 C4 C5 1.4(4)
C11 C16 C17 O2 178.1(3)
C11 C16 C17 N1 -1.6(3)
C11 C16 C15 C14 -0.1(4)
C11 C12 C13 C14 -0.5(5)
C7 C8 C10 N1 -62.1(3)
C7 C8 C10 C11 -172.6(2)
C7 C8 C10 C9 62.9(3)
C7 C4 C3 C2 -175.4(3)
C7 C4 C5 C6 174.4(3)
C16 C11 C10 N1 1.1(3)
C16 C11 C10 C8 119.1(3)
C16 C11 C10 C9 -116.9(3)
C16 C11 C12 C13 -1.2(4)
C16 C15 C14 C13 -1.6(4)
C8 C7 C4 C3 1.2(4)
C8 C7 C4 C5 -174.9(3)
C17 N1 C10 C11 -2.2(3)
C17 N1 C10 C8 -118.1(3)
C17 N1 C10 C9 116.7(3)
C17 C16 C15 C14 -177.8(3)
C4 C7 C8 C10 -170.6(2)
C4 C5 C6 C1 1.2(5)
C10 N1 C17 O2 -177.2(3)
C10 N1 C17 C16 2.4(3)
C10 C11 C16 C17 0.2(3)
C10 C11 C16 C15 -177.9(3)
C10 C11 C12 C13 178.1(3)
C2 C1 C6 C5 0.5(5)
C3 C4 C5 C6 -1.8(5)
C3 C2 C1 I1 178.9(3)
C3 C2 C1 C6 -1.6(5)
C15 C16 C17 O2 -3.9(5)
C15 C16 C17 N1 176.4(3)
C12 C11 C16 C17 179.6(3)
C12 C11 C16 C15 1.5(4)
C12 C11 C10 N1 -178.3(3)
C12 C11 C10 C8 -60.2(4)
C12 C11 C10 C9 63.7(4)
C12 C13 C14 C15 1.9(5)
C1 C2 C3 C4 1.1(5)
C5 C4 C3 C2 0.6(5)
